data_4325124
loop_
_publ_author_name
'Quang Bac Nguyen'
'Hsin-Kuan Liu'
'Wen-Jung Chang'
'Kwang-Hwa Lii'

_publ_section_title
;
 Cs8UIV(UVIO2)3(Ge3O9)3.3H2O: A Mixed-Valence Uranium Germanate with
 9-Ring Channels
;
_journal_name_full 'Inorganic Chemistry'
_journal_page_first 4241
_journal_page_last 4243
_journal_paper_doi 10.1021/ic200508v
_journal_volume 50
_journal_year 2011
_chemical_formula_sum 'Cs8 Ge9 H6 O36 U4'
_chemical_formula_weight 3250.76
_chemical_name_systematic
; 
 ? 
;
_space_group_IT_number 176
_symmetry_cell_setting hexagonal
_symmetry_space_group_name_Hall '-P 6c'
_symmetry_space_group_name_H-M 'P 63/m'
_atom_sites_solution_hydrogens geom
_atom_sites_solution_primary Patterson
_atom_sites_solution_secondary difmap
_audit_creation_method SHELXL-97
_cell_angle_alpha 90.00
_cell_angle_beta 90.00
_cell_angle_gamma 120.00
_cell_formula_units_Z 2
_cell_length_a 14.8850(7)
_cell_length_b 14.8850(7)
_cell_length_c 11.0320(6)
_cell_measurement_reflns_used 9906
_cell_measurement_temperature 296(2)
_cell_measurement_theta_max 28.40
_cell_measurement_theta_min 2.43
_cell_volume 2116.81(18)
_computing_cell_refinement 'Bruker SAINT'
_computing_data_collection 'Bruker APEX2'
_computing_data_reduction 'Bruker SAINT'
_computing_molecular_graphics 'Bruker SHELXTL'
_computing_publication_material 'Bruker SHELXTL'
_computing_structure_refinement 'SHELXL-97 (Sheldrick, 2008)'
_computing_structure_solution 'SHELXS-97 (Sheldrick, 2008)'
_diffrn_ambient_temperature 296(2)
_diffrn_measured_fraction_theta_full 0.996
_diffrn_measured_fraction_theta_max 0.996
_diffrn_measurement_device_type 'Bruker APEX-II CCD'
_diffrn_measurement_method 'Phi and omega scans'
_diffrn_radiation_monochromator graphite
_diffrn_radiation_source 'fine-focus sealed tube'
_diffrn_radiation_type MoK\a
_diffrn_radiation_wavelength 0.71073
_diffrn_reflns_av_R_equivalents 0.0328
_diffrn_reflns_av_sigmaI/netI 0.0156
_diffrn_reflns_limit_h_max 15
_diffrn_reflns_limit_h_min -19
_diffrn_reflns_limit_k_max 19
_diffrn_reflns_limit_k_min -17
_diffrn_reflns_limit_l_max 14
_diffrn_reflns_limit_l_min -11
_diffrn_reflns_number 23504
_diffrn_reflns_theta_full 28.40
_diffrn_reflns_theta_max 28.40
_diffrn_reflns_theta_min 2.43
_exptl_absorpt_coefficient_mu 28.404
_exptl_absorpt_correction_T_max 0.7457
_exptl_absorpt_correction_T_min 0.5333
_exptl_absorpt_correction_type empirical
_exptl_absorpt_process_details SADABS
_exptl_crystal_colour Light-Brown
_exptl_crystal_density_diffrn 5.100
_exptl_crystal_description Polyhedra
_exptl_crystal_F_000 2780
_exptl_crystal_size_max 0.12
_exptl_crystal_size_mid 0.10
_exptl_crystal_size_min 0.10
_refine_diff_density_max 1.437
_refine_diff_density_min -0.907
_refine_diff_density_rms 0.182
_refine_ls_extinction_coef 0.00100(5)
_refine_ls_extinction_expression Fc^*^=kFc[1+0.001xFc^2^\l^3^/sin(2\q)]^-1/4^
_refine_ls_extinction_method SHELXL
_refine_ls_goodness_of_fit_ref 1.108
_refine_ls_hydrogen_treatment constr
_refine_ls_matrix_type full
_refine_ls_number_parameters 100
_refine_ls_number_reflns 1860
_refine_ls_number_restraints 0
_refine_ls_restrained_S_all 1.108
_refine_ls_R_factor_all 0.0300
_refine_ls_R_factor_gt 0.0249
_refine_ls_shift/su_max 0.044
_refine_ls_shift/su_mean 0.003
_refine_ls_structure_factor_coef Fsqd
_refine_ls_weighting_details 'calc w=1/[\s^2^(Fo^2^)+(0.0361P)^2^+13.2039P] where P=(Fo^2^+2Fc^2^)/3'
_refine_ls_weighting_scheme calc
_refine_ls_wR_factor_gt 0.0801
_refine_ls_wR_factor_ref 0.0824
_reflns_number_gt 1637
_reflns_number_total 1860
_reflns_threshold_expression >2sigma(I)
_cod_data_source_file ic200508v_si_001.cif
_cod_data_source_block 1
_cod_database_code 4325124

loop_
_symmetry_equiv_pos_as_xyz
'x, y, z'
'-y, x-y, z'
'-x+y, -x, z'
'-x, -y, z+1/2'
'y, -x+y, z+1/2'
'x-y, x, z+1/2'
'-x, -y, -z'
'y, -x+y, -z'
'x-y, x, -z'
'x, y, -z-1/2'
'-y, x-y, -z-1/2'
'-x+y, -x, -z-1/2'

loop_
_atom_site_label
_atom_site_type_symbol
_atom_site_fract_x
_atom_site_fract_y
_atom_site_fract_z
_atom_site_U_iso_or_equiv
_atom_site_adp_type
_atom_site_occupancy
_atom_site_symmetry_multiplicity
_atom_site_calc_flag
_atom_site_refinement_flags
Cs1 Cs -0.6667 -0.3333 -0.04489(8) 0.03458(19) Uani 1 3 d S
Cs2 Cs -0.33460(2) -0.17252(3) 0.43840(4) 0.02522(14) Uani 1 1 d .
U1 U -1.0000 -1.0000 -0.5000 0.00942(13) Uani 1 6 d S
U2 U -0.5000 -0.5000 0.0000 0.01330(12) Uani 1 2 d S
Ge1 Ge -0.93455(5) -0.62689(5) -0.2500 0.00869(17) Uani 1 2 d S
Ge2 Ge -0.87653(5) -0.80676(5) -0.2500 0.00993(17) Uani 1 2 d S
Ge3 Ge -0.69486(5) -0.56928(5) -0.2500 0.00917(17) Uani 1 2 d S
O1 O -0.7992(4) -0.5443(4) -0.2500 0.0322(16) Uani 1 2 d S
O2 O -0.9867(4) -0.6147(3) -0.3813(4) 0.0351(11) Uani 1 1 d .
O3 O -0.9615(4) -0.7574(4) -0.2500 0.0253(14) Uani 1 2 d S
O4 O -0.8898(3) -0.8715(3) -0.3833(4) 0.0242(9) Uani 1 1 d .
O5 O -0.7459(4) -0.7040(4) -0.2500 0.0266(14) Uani 1 2 d S
O6 O -0.6300(3) -0.5174(3) -0.3830(4) 0.0258(9) Uani 1 1 d .
O7 O -0.4853(3) -0.5956(3) -0.0861(4) 0.0282(9) Uani 1 1 d .
O8 O -0.7026(8) -0.4789(9) 0.2500 0.085(3) Uani 1 2 d S
H8A H -0.7470 -0.5448 0.2500 0.102 Uiso 1 2 d S
H8B H -0.7341 -0.4435 0.2500 0.102 Uiso 1 2 d S

loop_
_atom_site_aniso_label
_atom_site_aniso_U_11
_atom_site_aniso_U_22
_atom_site_aniso_U_33
_atom_site_aniso_U_23
_atom_site_aniso_U_13
_atom_site_aniso_U_12
Cs1 0.0248(2) 0.0248(2) 0.0541(5) 0.000 0.000 0.01241(11)
Cs2 0.0267(2) 0.0249(2) 0.0259(2) 0.00344(13) 0.00435(13) 0.01434(15)
U1 0.01128(16) 0.01128(16) 0.0057(2) 0.000 0.000 0.00564(8)
U2 0.01478(17) 0.01138(16) 0.00920(19) 0.00213(8) -0.00311(9) 0.00313(11)
Ge1 0.0090(3) 0.0101(3) 0.0087(3) 0.000 0.000 0.0061(3)
Ge2 0.0102(3) 0.0085(3) 0.0108(3) 0.000 0.000 0.0045(3)
Ge3 0.0062(3) 0.0095(3) 0.0100(3) 0.000 0.000 0.0025(3)
O1 0.009(2) 0.010(2) 0.075(5) 0.000 0.000 0.003(2)
O2 0.050(3) 0.024(2) 0.030(2) -0.0022(19) -0.025(2) 0.017(2)
O3 0.008(2) 0.011(2) 0.059(4) 0.000 0.000 0.006(2)
O4 0.0226(19) 0.026(2) 0.021(2) -0.0113(17) -0.0032(17) 0.0103(16)
O5 0.011(2) 0.009(2) 0.060(4) 0.000 0.000 0.005(2)
O6 0.031(2) 0.029(2) 0.019(2) 0.0058(17) 0.0123(17) 0.0158(18)
O7 0.035(2) 0.024(2) 0.025(2) -0.0068(17) -0.0047(18) 0.0145(18)
O8 0.085(7) 0.091(8) 0.088(8) 0.000 0.000 0.051(6)

loop_
_atom_type_symbol
_atom_type_description
_atom_type_scat_dispersion_real
_atom_type_scat_dispersion_imag
_atom_type_scat_source
H H 0.0000 0.0000 'International Tables Vol C Tables 4.2.6.8 and 6.1.1.4'
O O 0.0106 0.0060 'International Tables Vol C Tables 4.2.6.8 and 6.1.1.4'
Ge Ge 0.1547 1.8001 'International Tables Vol C Tables 4.2.6.8 and 6.1.1.4'
Cs Cs -0.3680 2.1192 'International Tables Vol C Tables 4.2.6.8 and 6.1.1.4'
U U -9.6767 9.6646 'International Tables Vol C Tables 4.2.6.8 and 6.1.1.4'

loop_
_geom_angle_atom_site_label_1
_geom_angle_atom_site_label_2
_geom_angle_atom_site_label_3
_geom_angle
_geom_angle_site_symmetry_1
_geom_angle_site_symmetry_3
O6 Cs1 O6 113.85(6) 12_445 11_455
O6 Cs1 O6 113.85(6) 12_445 10
O6 Cs1 O6 113.85(6) 11_455 10
O6 Cs1 O7 93.86(11) 12_445 8
O6 Cs1 O7 51.87(10) 11_455 8
O6 Cs1 O7 152.18(10) 10 8
O6 Cs1 O7 51.87(10) 12_445 9_455
O6 Cs1 O7 152.18(10) 11_455 9_455
O6 Cs1 O7 93.86(11) 10 9_455
O7 Cs1 O7 101.99(9) 8 9_455
O6 Cs1 O7 152.18(10) 12_445 7_445
O6 Cs1 O7 93.86(11) 11_455 7_445
O6 Cs1 O7 51.87(10) 10 7_445
O7 Cs1 O7 101.99(9) 8 7_445
O7 Cs1 O7 101.99(9) 9_455 7_445
O6 Cs1 O1 48.19(11) 12_445 3_445
O6 Cs1 O1 67.47(12) 11_455 3_445
O6 Cs1 O1 124.64(9) 10 3_445
O7 Cs1 O1 75.39(10) 8 3_445
O7 Cs1 O1 99.39(11) 9_455 3_445
O7 Cs1 O1 158.51(11) 7_445 3_445
O6 Cs1 O1 67.47(12) 12_445 .
O6 Cs1 O1 124.64(9) 11_455 .
O6 Cs1 O1 48.19(11) 10 .
O7 Cs1 O1 158.51(11) 8 .
O7 Cs1 O1 75.39(10) 9_455 .
O7 Cs1 O1 99.39(11) 7_445 .
O1 Cs1 O1 83.92(8) 3_445 .
O6 Cs1 O1 124.64(9) 12_445 2_455
O6 Cs1 O1 48.19(11) 11_455 2_455
O6 Cs1 O1 67.47(12) 10 2_455
O7 Cs1 O1 99.39(11) 8 2_455
O7 Cs1 O1 158.51(11) 9_455 2_455
O7 Cs1 O1 75.39(10) 7_445 2_455
O1 Cs1 O1 83.92(8) 3_445 2_455
O1 Cs1 O1 83.92(8) . 2_455
O6 Cs1 O8 106.28(18) 12_445 .
O6 Cs1 O8 127.77(18) 11_455 .
O6 Cs1 O8 75.90(16) 10 .
O7 Cs1 O8 94.73(16) 8 .
O7 Cs1 O8 54.72(18) 9_455 .
O7 Cs1 O8 50.22(18) 7_445 .
O1 Cs1 O8 150.38(18) 3_445 .
O1 Cs1 O8 100.58(15) . .
O1 Cs1 O8 125.55(18) 2_455 .
O6 Cs1 O8 75.90(16) 12_445 3_445
O6 Cs1 O8 106.28(18) 11_455 3_445
O6 Cs1 O8 127.77(18) 10 3_445
O7 Cs1 O8 54.72(18) 8 3_445
O7 Cs1 O8 50.22(18) 9_455 3_445
O7 Cs1 O8 94.73(16) 7_445 3_445
O1 Cs1 O8 100.58(15) 3_445 3_445
O1 Cs1 O8 125.55(18) . 3_445
O1 Cs1 O8 150.38(18) 2_455 3_445
O8 Cs1 O8 53.0(2) . 3_445
O6 Cs1 O8 127.77(18) 12_445 2_455
O6 Cs1 O8 75.90(16) 11_455 2_455
O6 Cs1 O8 106.28(18) 10 2_455
O7 Cs1 O8 50.22(18) 8 2_455
O7 Cs1 O8 94.73(16) 9_455 2_455
O7 Cs1 O8 54.72(18) 7_445 2_455
O1 Cs1 O8 125.55(18) 3_445 2_455
O1 Cs1 O8 150.38(18) . 2_455
O1 Cs1 O8 100.58(15) 2_455 2_455
O8 Cs1 O8 53.0(2) . 2_455
O8 Cs1 O8 53.0(2) 3_445 2_455
O4 Cs2 O2 114.65(10) 7_445 9_565
O4 Cs2 O7 116.61(10) 7_445 4_445
O2 Cs2 O7 121.23(11) 9_565 4_445
O4 Cs2 O8 128.69(15) 7_445 2_455
O2 Cs2 O8 64.6(2) 9_565 2_455
O7 Cs2 O8 61.79(19) 4_445 2_455
O4 Cs2 O2 92.58(10) 7_445 2_456
O2 Cs2 O2 147.37(7) 9_565 2_456
O7 Cs2 O2 52.05(10) 4_445 2_456
O8 Cs2 O2 112.81(19) 2_455 2_456
O4 Cs2 O5 50.18(11) 7_445 7_445
O2 Cs2 O5 128.61(10) 9_565 7_445
O7 Cs2 O5 71.89(12) 4_445 7_445
O8 Cs2 O5 88.42(17) 2_455 7_445
O2 Cs2 O5 82.30(9) 2_456 7_445
O4 Cs2 O6 145.55(9) 7_445 2_456
O2 Cs2 O6 57.40(11) 9_565 2_456
O7 Cs2 O6 91.67(10) 4_445 2_456
O8 Cs2 O6 80.90(16) 2_455 2_456
O2 Cs2 O6 89.99(10) 2_456 2_456
O5 Cs2 O6 163.29(11) 7_445 2_456
O4 Cs2 O4 57.35(13) 7_445 2_456
O2 Cs2 O4 91.08(11) 9_565 2_456
O7 Cs2 O4 141.04(10) 4_445 2_456
O8 Cs2 O4 155.5(2) 2_455 2_456
O2 Cs2 O4 88.98(10) 2_456 2_456
O5 Cs2 O4 106.19(10) 7_445 2_456
O6 Cs2 O4 88.38(9) 2_456 2_456
O4 Cs2 O3 68.60(12) 7_445 9_565
O2 Cs2 O3 49.02(11) 9_565 9_565
O7 Cs2 O3 136.94(9) 4_445 9_565
O8 Cs2 O3 81.57(17) 2_455 9_565
O2 Cs2 O3 161.15(11) 2_456 9_565
O5 Cs2 O3 86.15(9) 7_445 9_565
O6 Cs2 O3 104.79(10) 2_456 9_565
O4 Cs2 O3 79.98(9) 2_456 9_565
O4 Cs2 O1 121.99(11) 7_445 2_456
O2 Cs2 O1 101.63(11) 9_565 2_456
O7 Cs2 O1 73.53(11) 4_445 2_456
O8 Cs2 O1 107.03(14) 2_455 2_456
O2 Cs2 O1 46.43(11) 2_456 2_456
O5 Cs2 O1 128.67(11) 7_445 2_456
O6 Cs2 O1 44.88(10) 2_456 2_456
O4 Cs2 O1 79.41(10) 2_456 2_456
O3 Cs2 O1 143.41(11) 9_565 2_456
O4 Cs2 Ge1 98.41(8) 7_445 2_456
O2 Cs2 Ge1 126.04(8) 9_565 2_456
O7 Cs2 Ge1 71.55(8) 4_445 2_456
O8 Cs2 Ge1 124.04(15) 2_455 2_456
O2 Cs2 Ge1 25.80(7) 2_456 2_456
O5 Cs2 Ge1 105.35(6) 7_445 2_456
O6 Cs2 Ge1 70.99(6) 2_456 2_456
O4 Cs2 Ge1 71.71(7) 2_456 2_456
O3 Cs2 Ge1 151.39(6) 9_565 2_456
O1 Cs2 Ge1 26.49(8) 2_456 2_456
O4 Cs2 Ge2 25.24(7) 7_445 7_445
O2 Cs2 Ge2 117.77(7) 9_565 7_445
O7 Cs2 Ge2 98.36(8) 4_445 7_445
O8 Cs2 Ge2 105.58(13) 2_455 7_445
O2 Cs2 Ge2 94.59(7) 2_456 7_445
O5 Cs2 Ge2 26.94(9) 7_445 7_445
O6 Cs2 Ge2 169.77(7) 2_456 7_445
O4 Cs2 Ge2 82.57(6) 2_456 7_445
O3 Cs2 Ge2 69.01(8) 9_565 7_445
O1 Cs2 Ge2 136.75(8) 2_456 7_445
Ge1 Cs2 Ge2 110.289(14) 2_456 7_445
O4 U1 O4 89.40(16) 7_334 9_454
O4 U1 O4 90.60(16) 7_334 3_435
O4 U1 O4 180.00(17) 9_454 3_435
O4 U1 O4 89.40(16) 7_334 8_544
O4 U1 O4 89.40(16) 9_454 8_544
O4 U1 O4 90.60(16) 3_435 8_544
O4 U1 O4 90.60(16) 7_334 2_345
O4 U1 O4 90.60(16) 9_454 2_345
O4 U1 O4 89.40(16) 3_435 2_345
O4 U1 O4 180.000(1) 8_544 2_345
O4 U1 O4 180.000(1) 7_334 .
O4 U1 O4 90.60(16) 9_454 .
O4 U1 O4 89.40(16) 3_435 .
O4 U1 O4 90.60(16) 8_544 .
O4 U1 O4 89.40(16) 2_345 .
O4 U1 Cs2 42.66(10) 7_334 1_444
O4 U1 Cs2 79.51(10) 9_454 1_444
O4 U1 Cs2 100.49(10) 3_435 1_444
O4 U1 Cs2 130.18(11) 8_544 1_444
O4 U1 Cs2 49.82(11) 2_345 1_444
O4 U1 Cs2 137.34(10) . 1_444
O4 U1 Cs2 137.34(10) 7_334 7_445
O4 U1 Cs2 100.49(10) 9_454 7_445
O4 U1 Cs2 79.51(10) 3_435 7_445
O4 U1 Cs2 49.82(11) 8_544 7_445
O4 U1 Cs2 130.18(11) 2_345 7_445
O4 U1 Cs2 42.66(10) . 7_445
Cs2 U1 Cs2 180.0 1_444 7_445
O4 U1 Cs2 49.82(11) 7_334 9_445
O4 U1 Cs2 137.34(10) 9_454 9_445
O4 U1 Cs2 42.66(10) 3_435 9_445
O4 U1 Cs2 100.49(10) 8_544 9_445
O4 U1 Cs2 79.51(10) 2_345 9_445
O4 U1 Cs2 130.18(11) . 9_445
Cs2 U1 Cs2 62.375(3) 1_444 9_445
Cs2 U1 Cs2 117.625(3) 7_445 9_445
O4 U1 Cs2 130.18(11) 7_334 3_444
O4 U1 Cs2 42.66(10) 9_454 3_444
O4 U1 Cs2 137.34(10) 3_435 3_444
O4 U1 Cs2 79.51(10) 8_544 3_444
O4 U1 Cs2 100.49(10) 2_345 3_444
O4 U1 Cs2 49.82(11) . 3_444
Cs2 U1 Cs2 117.625(3) 1_444 3_444
Cs2 U1 Cs2 62.375(3) 7_445 3_444
Cs2 U1 Cs2 180.0 9_445 3_444
O4 U1 Cs2 100.49(10) 7_334 8_445
O4 U1 Cs2 49.82(11) 9_454 8_445
O4 U1 Cs2 130.18(11) 3_435 8_445
O4 U1 Cs2 137.34(10) 8_544 8_445
O4 U1 Cs2 42.66(10) 2_345 8_445
O4 U1 Cs2 79.51(10) . 8_445
Cs2 U1 Cs2 62.375(3) 1_444 8_445
Cs2 U1 Cs2 117.625(3) 7_445 8_445
Cs2 U1 Cs2 117.625(3) 9_445 8_445
Cs2 U1 Cs2 62.375(3) 3_444 8_445
O4 U1 Cs2 79.51(10) 7_334 2_444
O4 U1 Cs2 130.18(11) 9_454 2_444
O4 U1 Cs2 49.82(11) 3_435 2_444
O4 U1 Cs2 42.66(10) 8_544 2_444
O4 U1 Cs2 137.34(10) 2_345 2_444
O4 U1 Cs2 100.49(10) . 2_444
Cs2 U1 Cs2 117.625(3) 1_444 2_444
Cs2 U1 Cs2 62.375(3) 7_445 2_444
Cs2 U1 Cs2 62.375(3) 9_445 2_444
Cs2 U1 Cs2 117.625(3) 3_444 2_444
Cs2 U1 Cs2 180.0 8_445 2_444
O7 U2 O7 179.999(1) 7_445 .
O7 U2 O6 87.48(17) 7_445 10
O7 U2 O6 92.52(17) . 10
O7 U2 O6 92.52(17) 7_445 4_445
O7 U2 O6 87.48(17) . 4_445
O6 U2 O6 180.0 10 4_445
O7 U2 O2 88.77(19) 7_445 11_455
O7 U2 O2 91.23(19) . 11_455
O6 U2 O2 90.49(15) 10 11_455
O6 U2 O2 89.51(15) 4_445 11_455
O7 U2 O2 91.23(19) 7_445 5_545
O7 U2 O2 88.77(19) . 5_545
O6 U2 O2 89.51(15) 10 5_545
O6 U2 O2 90.49(15) 4_445 5_545
O2 U2 O2 180.0(2) 11_455 5_545
O7 U2 Cs2 138.70(13) 7_445 4_444
O7 U2 Cs2 41.29(13) . 4_444
O6 U2 Cs2 78.69(10) 10 4_444
O6 U2 Cs2 101.31(10) 4_445 4_444
O2 U2 Cs2 129.57(13) 11_455 4_444
O2 U2 Cs2 50.43(13) 5_545 4_444
O7 U2 Cs2 41.30(13) 7_445 10_556
O7 U2 Cs2 138.71(13) . 10_556
O6 U2 Cs2 101.31(10) 10 10_556
O6 U2 Cs2 78.69(10) 4_445 10_556
O2 U2 Cs2 50.43(13) 11_455 10_556
O2 U2 Cs2 129.57(13) 5_545 10_556
Cs2 U2 Cs2 180.0 4_444 10_556
O7 U2 Cs1 135.99(13) 7_445 7_445
O7 U2 Cs1 44.01(14) . 7_445
O6 U2 Cs1 135.44(10) 10 7_445
O6 U2 Cs1 44.56(10) 4_445 7_445
O2 U2 Cs1 98.24(12) 11_455 7_445
O2 U2 Cs1 81.76(12) 5_545 7_445
Cs2 U2 Cs1 62.146(5) 4_444 7_445
Cs2 U2 Cs1 117.854(5) 10_556 7_445
O7 U2 Cs1 44.01(13) 7_445 .
O7 U2 Cs1 135.99(14) . .
O6 U2 Cs1 44.56(10) 10 .
O6 U2 Cs1 135.44(10) 4_445 .
O2 U2 Cs1 81.76(12) 11_455 .
O2 U2 Cs1 98.24(12) 5_545 .
Cs2 U2 Cs1 117.854(5) 4_444 .
Cs2 U2 Cs1 62.146(5) 10_556 .
Cs1 U2 Cs1 180.0 7_445 .
O7 U2 Cs2 78.79(13) 7_445 12_446
O7 U2 Cs2 101.21(13) . 12_446
O6 U2 Cs2 48.94(11) 10 12_446
O6 U2 Cs2 131.06(11) 4_445 12_446
O2 U2 Cs2 137.50(11) 11_455 12_446
O2 U2 Cs2 42.50(11) 5_545 12_446
Cs2 U2 Cs2 62.748(8) 4_444 12_446
Cs2 U2 Cs2 117.252(8) 10_556 12_446
Cs1 U2 Cs2 118.910(5) 7_445 12_446
Cs1 U2 Cs2 61.090(5) . 12_446
O7 U2 Cs2 101.21(13) 7_445 6_554
O7 U2 Cs2 78.79(13) . 6_554
O6 U2 Cs2 131.06(11) 10 6_554
O6 U2 Cs2 48.94(11) 4_445 6_554
O2 U2 Cs2 42.50(11) 11_455 6_554
O2 U2 Cs2 137.50(11) 5_545 6_554
Cs2 U2 Cs2 117.252(8) 4_444 6_554
Cs2 U2 Cs2 62.748(8) 10_556 6_554
Cs1 U2 Cs2 61.090(5) 7_445 6_554
Cs1 U2 Cs2 118.910(5) . 6_554
Cs2 U2 Cs2 180.000(5) 12_446 6_554
O2 Ge1 O2 117.4(4) 10 .
O2 Ge1 O1 110.53(18) 10 .
O2 Ge1 O1 110.53(18) . .
O2 Ge1 O3 104.59(16) 10 .
O2 Ge1 O3 104.59(16) . .
O1 Ge1 O3 108.6(3) . .
O2 Ge1 Cs2 58.80(18) 10 12_446
O2 Ge1 Cs2 175.32(18) . 12_446
O1 Ge1 Cs2 73.95(7) . 12_446
O3 Ge1 Cs2 74.70(6) . 12_446
O2 Ge1 Cs2 175.31(18) 10 3_444
O2 Ge1 Cs2 58.80(18) . 3_444
O1 Ge1 Cs2 73.95(7) . 3_444
O3 Ge1 Cs2 74.70(6) . 3_444
Cs2 Ge1 Cs2 124.86(2) 12_446 3_444
O2 Ge1 Cs2 104.97(17) 10 8_445
O2 Ge1 Cs2 50.16(14) . 8_445
O1 Ge1 Cs2 144.50(8) . 8_445
O3 Ge1 Cs2 60.52(13) . 8_445
Cs2 Ge1 Cs2 126.883(18) 12_446 8_445
Cs2 Ge1 Cs2 70.578(9) 3_444 8_445
O2 Ge1 Cs2 50.16(14) 10 5_444
O2 Ge1 Cs2 104.97(17) . 5_444
O1 Ge1 Cs2 144.50(8) . 5_444
O3 Ge1 Cs2 60.52(13) . 5_444
Cs2 Ge1 Cs2 70.578(9) 12_446 5_444
Cs2 Ge1 Cs2 126.883(18) 3_444 5_444
Cs2 Ge1 Cs2 63.485(17) 8_445 5_444
O4 Ge2 O4 118.1(3) . 10
O4 Ge2 O3 109.34(15) . .
O4 Ge2 O3 109.34(15) 10 .
O4 Ge2 O5 104.67(15) . .
O4 Ge2 O5 104.67(15) 10 .
O3 Ge2 O5 110.4(3) . .
O4 Ge2 Cs2 106.45(14) . 4_444
O4 Ge2 Cs2 50.99(13) 10 4_444
O3 Ge2 Cs2 144.21(7) . 4_444
O5 Ge2 Cs2 59.32(13) . 4_444
O4 Ge2 Cs2 50.99(13) . 7_445
O4 Ge2 Cs2 106.45(14) 10 7_445
O3 Ge2 Cs2 144.21(7) . 7_445
O5 Ge2 Cs2 59.32(13) . 7_445
Cs2 Ge2 Cs2 64.288(17) 4_444 7_445
O4 Ge2 Cs2 176.98(14) . 12_446
O4 Ge2 Cs2 59.62(14) 10 12_446
O3 Ge2 Cs2 73.60(7) . 12_446
O5 Ge2 Cs2 74.56(7) . 12_446
Cs2 Ge2 Cs2 70.608(7) 4_444 12_446
Cs2 Ge2 Cs2 126.952(18) 7_445 12_446
O4 Ge2 Cs2 59.62(14) . 3_444
O4 Ge2 Cs2 176.98(14) 10 3_444
O3 Ge2 Cs2 73.60(7) . 3_444
O5 Ge2 Cs2 74.56(7) . 3_444
Cs2 Ge2 Cs2 126.952(18) 4_444 3_444
Cs2 Ge2 Cs2 70.608(7) 7_445 3_444
Cs2 Ge2 Cs2 122.55(2) 12_446 3_444
O6 Ge3 O6 117.8(3) . 10
O6 Ge3 O5 109.86(15) . .
O6 Ge3 O5 109.86(15) 10 .
O6 Ge3 O1 105.14(16) . .
O6 Ge3 O1 105.14(16) 10 .
O5 Ge3 O1 108.5(3) . .
O6 Ge3 Cs2 59.60(15) . 3_444
O6 Ge3 Cs2 175.40(14) 10 3_444
O5 Ge3 Cs2 74.74(7) . 3_444
O1 Ge3 Cs2 72.71(7) . 3_444
O6 Ge3 Cs2 175.40(14) . 12_446
O6 Ge3 Cs2 59.60(15) 10 12_446
O5 Ge3 Cs2 74.74(7) . 12_446
O1 Ge3 Cs2 72.71(7) . 12_446
Cs2 Ge3 Cs2 122.65(2) 3_444 12_446
O6 Ge3 Cs1 48.31(13) . 10
O6 Ge3 Cs1 107.41(14) 10 10
O5 Ge3 Cs1 142.70(6) . 10
O1 Ge3 Cs1 62.30(13) . 10
Cs2 Ge3 Cs1 68.001(12) 3_444 10
Cs2 Ge3 Cs1 127.820(19) 12_446 10
O6 Ge3 Cs1 107.41(14) . .
O6 Ge3 Cs1 48.32(13) 10 .
O5 Ge3 Cs1 142.70(6) . .
O1 Ge3 Cs1 62.30(13) . .
Cs2 Ge3 Cs1 127.819(19) 3_444 .
Cs2 Ge3 Cs1 68.001(12) 12_446 .
Cs1 Ge3 Cs1 68.52(2) 10 .
Ge1 O1 Ge3 132.2(3) . .
Ge1 O1 Cs1 123.55(16) . 10
Ge3 O1 Cs1 91.59(16) . 10
Ge1 O1 Cs1 123.55(16) . .
Ge3 O1 Cs1 91.60(16) . .
Cs1 O1 Cs1 78.92(11) 10 .
Ge1 O1 Cs2 79.56(10) . 3_444
Ge3 O1 Cs2 80.82(10) . 3_444
Cs1 O1 Cs2 74.24(2) 10 3_444
Cs1 O1 Cs2 151.82(13) . 3_444
Ge1 O1 Cs2 79.56(10) . 12_446
Ge3 O1 Cs2 80.82(10) . 12_446
Cs1 O1 Cs2 151.82(13) 10 12_446
Cs1 O1 Cs2 74.24(2) . 12_446
Cs2 O1 Cs2 130.22(15) 3_444 12_446
Ge1 O2 U2 143.3(2) . 6_454
Ge1 O2 Cs2 105.40(18) . 8_445
U2 O2 Cs2 108.79(15) 6_454 8_445
Ge1 O2 Cs2 95.40(19) . 3_444
U2 O2 Cs2 98.39(16) 6_454 3_444
Cs2 O2 Cs2 88.52(11) 8_445 3_444
Ge2 O3 Ge1 130.0(3) . .
Ge2 O3 Cs2 125.32(16) . 8_445
Ge1 O3 Cs2 92.80(15) . 8_445
Ge2 O3 Cs2 125.32(16) . 5_444
Ge1 O3 Cs2 92.80(15) . 5_444
Cs2 O3 Cs2 74.26(10) 8_445 5_444
Ge2 O4 U1 144.5(2) . .
Ge2 O4 Cs2 103.77(16) . 7_445
U1 O4 Cs2 108.77(14) . 7_445
Ge2 O4 Cs2 94.52(16) . 3_444
U1 O4 Cs2 100.39(14) . 3_444
Cs2 O4 Cs2 87.79(10) 7_445 3_444
Ge3 O5 Ge2 130.3(3) . .
Ge3 O5 Cs2 123.72(16) . 7_445
Ge2 O5 Cs2 93.74(16) . 7_445
Ge3 O5 Cs2 123.72(16) . 4_444
Ge2 O5 Cs2 93.74(16) . 4_444
Cs2 O5 Cs2 76.24(11) 7_445 4_444
Ge3 O6 U2 143.9(2) . 4_444
Ge3 O6 Cs1 107.74(16) . 10
U2 O6 Cs1 105.66(14) 4_444 10
Ge3 O6 Cs2 94.56(16) . 3_444
U2 O6 Cs2 101.31(14) 4_444 3_444
Cs1 O6 Cs2 85.39(10) 10 3_444
U2 O7 Cs2 116.39(18) . 4_444
U2 O7 Cs1 113.37(18) . 7_445
Cs2 O7 Cs1 87.42(10) 4_444 7_445
Cs2 O8 Cs2 79.8(3) 12_446 3_445
Cs2 O8 Cs1 152.8(3) 12_446 10_556
Cs2 O8 Cs1 77.82(5) 3_445 10_556
Cs2 O8 Cs1 77.82(5) 12_446 .
Cs2 O8 Cs1 152.8(3) 3_445 .
Cs1 O8 Cs1 118.0(3) 10_556 .
Cs2 O8 H8A 40.0 12_446 .
Cs2 O8 H8A 40.0 3_445 .
Cs1 O8 H8A 117.1 10_556 .
Cs1 O8 H8A 117.1 . .
Cs2 O8 H8B 103.2 12_446 .
Cs2 O8 H8B 103.2 3_445 .
Cs1 O8 H8B 67.4 10_556 .
Cs1 O8 H8B 67.4 . .
H8A O8 H8B 110.6 . .

loop_
_geom_bond_atom_site_label_1
_geom_bond_atom_site_label_2
_geom_bond_distance
_geom_bond_site_symmetry_2
Cs1 O6 3.152(4) 12_445
Cs1 O6 3.152(4) 11_455
Cs1 O6 3.152(4) 10
Cs1 O7 3.274(4) 8
Cs1 O7 3.274(4) 9_455
Cs1 O7 3.274(4) 7_445
Cs1 O1 3.560(4) 3_445
Cs1 O1 3.560(4) .
Cs1 O1 3.560(4) 2_455
Cs1 O8 3.795(6) .
Cs1 O8 3.795(6) 3_445
Cs1 O8 3.795(6) 2_455
Cs2 O4 3.125(4) 7_445
Cs2 O2 3.146(4) 9_565
Cs2 O7 3.150(4) 4_445
Cs2 O8 3.239(9) 2_455
Cs2 O2 3.332(5) 2_456
Cs2 O5 3.367(4) 7_445
Cs2 O6 3.390(4) 2_456
Cs2 O4 3.392(4) 2_456
Cs2 O3 3.443(4) 9_565
Cs2 O1 3.790(2) 2_456
Cs2 Ge1 3.8780(6) 2_456
Cs2 Ge2 3.9066(7) 7_445
U1 O4 2.206(4) 7_334
U1 O4 2.206(4) 9_454
U1 O4 2.206(4) 3_435
U1 O4 2.206(4) 8_544
U1 O4 2.206(4) 2_345
U1 O4 2.206(4) .
U1 Cs2 4.3672(4) 1_444
U1 Cs2 4.3672(4) 7_445
U1 Cs2 4.3672(4) 9_445
U1 Cs2 4.3672(4) 3_444
U1 Cs2 4.3672(4) 8_445
U1 Cs2 4.3672(4) 2_444
U2 O7 1.812(4) 7_445
U2 O7 1.812(4) .
U2 O6 2.231(4) 10
U2 O6 2.231(4) 4_445
U2 O2 2.237(4) 11_455
U2 O2 2.237(4) 5_545
U2 Cs2 4.2759(4) 4_444
U2 Cs2 4.2759(4) 10_556
U2 Cs1 4.3253(2) 7_445
U2 Cs2 4.4091(4) 12_446
U2 Cs2 4.4091(4) 6_554
Ge1 O2 1.695(4) 10
Ge1 O2 1.695(4) .
Ge1 O1 1.759(5) .
Ge1 O3 1.776(5) .
Ge1 Cs2 3.8779(6) 12_446
Ge1 Cs2 3.8779(6) 3_444
Ge1 Cs2 3.9507(7) 8_445
Ge1 Cs2 3.9507(7) 5_444
Ge2 O4 1.715(4) .
Ge2 O4 1.715(4) 10
Ge2 O3 1.752(5) .
Ge2 O5 1.774(5) .
Ge2 Cs2 3.9065(7) 4_444
Ge2 Cs2 3.9065(7) 7_445
Ge2 Cs2 3.9198(6) 12_446
Ge2 Cs2 3.9198(6) 3_444
Ge3 O6 1.713(4) .
Ge3 O6 1.713(4) 10
Ge3 O5 1.754(5) .
Ge3 O1 1.769(5) .
Ge3 Cs2 3.9181(6) 3_444
Ge3 Cs2 3.9181(6) 12_446
Ge3 Cs1 4.0195(8) 10
O1 Cs1 3.560(4) 10
O1 Cs2 3.790(2) 3_444
O1 Cs2 3.790(2) 12_446
O2 U2 2.237(4) 6_454
O2 Cs2 3.146(4) 8_445
O2 Cs2 3.332(5) 3_444
O3 Cs2 3.443(4) 8_445
O3 Cs2 3.443(4) 5_444
O4 Cs2 3.125(4) 7_445
O4 Cs2 3.392(4) 3_444
O5 Cs2 3.367(4) 7_445
O5 Cs2 3.367(4) 4_444
O6 U2 2.231(4) 4_444
O6 Cs1 3.152(4) 10
O6 Cs2 3.390(4) 3_444
O7 Cs2 3.150(4) 4_444
O7 Cs1 3.274(4) 7_445
O8 Cs2 3.239(9) 12_446
O8 Cs2 3.239(9) 3_445
O8 Cs1 3.795(6) 10_556
O8 H8A 0.8662 .
O8 H8B 0.8612 .
